data_7709947
loop_
_publ_author_name
'Schulz, Ji\<r\'i'
'C\'isa\<rov\'a, Ivana'
'Gyepes, R\'obert'
'\<St\<epni\<cka, Petr'

_publ_section_title
;
 Metallation of a gold(I) metalloligand with P,C-bridging
 phosphinoferrocenyl groups enables the construction of defined
 multimetallic arrays.
;
_journal_name_full 'Dalton transactions (Cambridge, England : 2003)'
_journal_paper_doi 10.1039/d2dt00850e
_journal_year 2022
_chemical_formula_moiety 'C88 H74 Au4 Fe4 P4, 2(F6 Sb), 2.5(C2 H4 Cl2)'
_chemical_formula_sum 'C93 H84 Au4 Cl5 F12 Fe4 P4 Sb2'
_chemical_formula_weight 2985.49
_space_group_crystal_system triclinic
_space_group_IT_number 2
_space_group_name_Hall '-P 1'
_space_group_name_H-M_alt 'P -1'
_atom_sites_solution_hydrogens geom
_atom_sites_solution_primary direct
_atom_sites_solution_secondary difmap
_audit_creation_method SHELXL-2014/7
_audit_update_record
;
2021-11-27 deposited with the CCDC.	2022-03-25 downloaded from the CCDC.
;
_cell_angle_alpha 71.730(2)
_cell_angle_beta 83.076(3)
_cell_angle_gamma 89.182(2)
_cell_formula_units_Z 2
_cell_length_a 14.2855(9)
_cell_length_b 14.8272(10)
_cell_length_c 23.6022(19)
_cell_measurement_reflns_used 9648
_cell_measurement_temperature 150(2)
_cell_measurement_theta_max 27.53
_cell_measurement_theta_min 2.53
_cell_volume 4711.2(6)
_computing_cell_refinement 'SAINT V8.37A (Bruker AXS Inc., 2015)'
_computing_data_collection 'Bruker Instrument Service vV6.2.4'
_computing_data_reduction 'SAINT V8.37A (Bruker AXS Inc., 2015)'
_computing_molecular_graphics 'PLATON (Spek, 2016)'
_computing_publication_material 'PLATON (Spek, 2016)'
_computing_structure_refinement 'SHELXL-2014/7 (Sheldrick, 2014)'
_computing_structure_solution 'XT, VERSION 2014/5'
_diffrn_ambient_temperature 150(2)
_diffrn_measured_fraction_theta_full 0.999
_diffrn_measured_fraction_theta_max 0.996
_diffrn_measurement_device_type 'Bruker D8 VENTURE Kappa Duo PHOTON 100 CMOS'
_diffrn_measurement_method '\f and \w scans'
_diffrn_radiation_monochromator 'Quazar Mo multilayer optic'
_diffrn_radiation_source 'I\mS micro-focus sealed tube'
_diffrn_radiation_type MoK\a
_diffrn_radiation_wavelength 0.71073
_diffrn_reflns_av_R_equivalents 0.0339
_diffrn_reflns_av_unetI/netI 0.0189
_diffrn_reflns_Laue_measured_fraction_full 0.999
_diffrn_reflns_Laue_measured_fraction_max 0.996
_diffrn_reflns_limit_h_max 18
_diffrn_reflns_limit_h_min -18
_diffrn_reflns_limit_k_max 19
_diffrn_reflns_limit_k_min -19
_diffrn_reflns_limit_l_max 30
_diffrn_reflns_limit_l_min -30
_diffrn_reflns_number 152889
_diffrn_reflns_point_group_measured_fraction_full 0.999
_diffrn_reflns_point_group_measured_fraction_max 0.996
_diffrn_reflns_theta_full 25.242
_diffrn_reflns_theta_max 27.550
_diffrn_reflns_theta_min 2.462
_exptl_absorpt_coefficient_mu 7.640
_exptl_absorpt_correction_T_max 0.75
_exptl_absorpt_correction_T_min 0.31
_exptl_absorpt_correction_type numerical
_exptl_absorpt_process_details 'SADABS-2016/2 - Bruker AXS'
_exptl_crystal_colour orange
_exptl_crystal_density_diffrn 2.105
_exptl_crystal_description prism
_exptl_crystal_F_000 2834
_exptl_crystal_size_max 0.16
_exptl_crystal_size_mid 0.15
_exptl_crystal_size_min 0.04
_refine_diff_density_max 2.176
_refine_diff_density_min -1.576
_refine_diff_density_rms 0.112
_refine_ls_extinction_method none
_refine_ls_goodness_of_fit_ref 1.037
_refine_ls_hydrogen_treatment constr
_refine_ls_matrix_type full
_refine_ls_number_parameters 1117
_refine_ls_number_reflns 21676
_refine_ls_number_restraints 0
_refine_ls_restrained_S_all 1.037
_refine_ls_R_factor_all 0.0276
_refine_ls_R_factor_gt 0.0214
_refine_ls_shift/su_max 0.003
_refine_ls_shift/su_mean 0.000
_refine_ls_structure_factor_coef Fsqd
_refine_ls_weighting_details 'w=1/[\s^2^(Fo^2^)+(0.0202P)^2^+11.6930P] where P=(Fo^2^+2Fc^2^)/3'
_refine_ls_weighting_scheme calc
_refine_ls_wR_factor_gt 0.0474
_refine_ls_wR_factor_ref 0.0497
_reflns_Friedel_coverage 0.000
_reflns_number_gt 19326
_reflns_number_total 21676
_reflns_threshold_expression 'I > 2\s(I)'
_cod_data_source_file d2dt00850e3.cif
_cod_data_source_block mo_js412
_cod_database_code 7709947
_shelx_shelxl_version_number 2014/7
_shelx_space_group_comment
;
The symmetry employed for this shelxl refinement is uniquely defined
by the following loop, which should always be used as a source of
symmetry information in preference to the above space-group names.
They are only intended as comments.
;
_shelx_estimated_absorpt_t_min 0.374
_shelx_estimated_absorpt_t_max 0.750

loop_
_space_group_symop_operation_xyz
'x, y, z'
'-x, -y, -z'

loop_
_atom_site_label
_atom_site_type_symbol
_atom_site_fract_x
_atom_site_fract_y
_atom_site_fract_z
_atom_site_U_iso_or_equiv
_atom_site_adp_type
_atom_site_occupancy
_atom_site_site_symmetry_order
_atom_site_calc_flag
_atom_site_refinement_flags_posn
_atom_site_refinement_flags_adp
_atom_site_refinement_flags_occupancy
_atom_site_disorder_assembly
_atom_site_disorder_group
Au1 Au 0.58946(2) 0.27222(2) 0.25122(2) 0.01578(3) Uani 1 1 d . . . . .
Au2 Au 0.39126(2) 0.28189(2) 0.32984(2) 0.01510(3) Uani 1 1 d . . . . .
Au3 Au 0.63170(2) 0.46413(2) 0.19357(2) 0.01768(3) Uani 1 1 d . . . . .
Au4 Au 0.37756(2) 0.47371(2) 0.31400(2) 0.01731(3) Uani 1 1 d . . . . .
Fe1 Fe 0.46065(3) 0.25801(3) 0.16335(2) 0.01636(9) Uani 1 1 d . . . . .
Fe2 Fe 0.51415(3) 0.24680(3) 0.42735(2) 0.01697(9) Uani 1 1 d . . . . .
Fe4 Fe 0.21088(3) 0.61799(3) 0.41319(2) 0.02067(10) Uani 1 1 d . . . . .
Fe3 Fe 0.81685(3) 0.60662(4) 0.04242(2) 0.02233(10) Uani 1 1 d . . . . .
P1 P 0.30443(6) 0.19781(6) 0.28749(4) 0.01613(15) Uani 1 1 d . . . . .
P2 P 0.65610(6) 0.16944(6) 0.32932(4) 0.01697(16) Uani 1 1 d . . . . .
P3 P 0.72605(6) 0.59069(6) 0.18500(4) 0.01674(16) Uani 1 1 d . . . . .
P4 P 0.30254(6) 0.61050(6) 0.27489(4) 0.01631(15) Uani 1 1 d . . . . .
C1 C 0.5428(2) 0.3679(2) 0.17216(14) 0.0164(6) Uani 1 1 d . . . . .
C2 C 0.5726(2) 0.3472(2) 0.11671(14) 0.0202(6) Uani 1 1 d . . . . .
H2 H 0.6335 0.3271 0.1055 0.024 Uiso 1 1 calc R U . . .
C3 C 0.4961(3) 0.3617(2) 0.08184(15) 0.0246(7) Uani 1 1 d . . . . .
H3 H 0.4976 0.3541 0.0432 0.030 Uiso 1 1 calc R U . . .
C4 C 0.4172(3) 0.3894(2) 0.11452(16) 0.0244(7) Uani 1 1 d . . . . .
H4 H 0.3566 0.4036 0.1016 0.029 Uiso 1 1 calc R U . . .
C5 C 0.4441(2) 0.3922(2) 0.16965(15) 0.0182(6) Uani 1 1 d . . . . .
H5 H 0.4040 0.4076 0.2003 0.022 Uiso 1 1 calc R U . . .
C6 C 0.3697(2) 0.1638(2) 0.22780(14) 0.0186(6) Uani 1 1 d . . . . .
C7 C 0.4631(2) 0.1261(2) 0.22890(15) 0.0206(7) Uani 1 1 d . . . . .
H7 H 0.4975 0.1088 0.2626 0.025 Uiso 1 1 calc R U . . .
C8 C 0.4952(3) 0.1190(2) 0.17119(16) 0.0250(7) Uani 1 1 d . . . . .
H8 H 0.5552 0.0978 0.1593 0.030 Uiso 1 1 calc R U . . .
C9 C 0.4221(3) 0.1491(2) 0.13452(16) 0.0264(8) Uani 1 1 d . . . . .
H9 H 0.4245 0.1507 0.0938 0.032 Uiso 1 1 calc R U . . .
C10 C 0.3442(2) 0.1767(2) 0.16865(15) 0.0232(7) Uani 1 1 d . . . . .
H10 H 0.2859 0.1994 0.1548 0.028 Uiso 1 1 calc R U . . .
C11 C 0.2518(2) 0.0886(2) 0.34120(15) 0.0200(6) Uani 1 1 d . . . . .
C12 C 0.1957(4) 0.0957(3) 0.3914(2) 0.0578(15) Uani 1 1 d . . . . .
H12 H 0.1890 0.1557 0.3978 0.069 Uiso 1 1 calc R U . . .
C13 C 0.1489(4) 0.0167(4) 0.4326(2) 0.0664(18) Uani 1 1 d . . . . .
H13 H 0.1116 0.0224 0.4674 0.080 Uiso 1 1 calc R U . . .
C14 C 0.1566(3) -0.0697(3) 0.4230(2) 0.0432(11) Uani 1 1 d . . . . .
H14 H 0.1221 -0.1236 0.4499 0.052 Uiso 1 1 calc R U . . .
C15 C 0.2150(4) -0.0775(3) 0.3741(2) 0.0469(12) Uani 1 1 d . . . . .
H15 H 0.2228 -0.1378 0.3682 0.056 Uiso 1 1 calc R U . . .
C16 C 0.2625(3) 0.0017(3) 0.33319(18) 0.0361(9) Uani 1 1 d . . . . .
H16 H 0.3026 -0.0046 0.2995 0.043 Uiso 1 1 calc R U . . .
C17 C 0.2034(2) 0.2605(2) 0.25505(15) 0.0203(7) Uani 1 1 d . . . . .
C18 C 0.1340(3) 0.2108(3) 0.2398(2) 0.0348(9) Uani 1 1 d . . . . .
H18 H 0.1392 0.1443 0.2470 0.042 Uiso 1 1 calc R U . . .
C19 C 0.0576(3) 0.2575(3) 0.2143(2) 0.0429(11) Uani 1 1 d . . . . .
H19 H 0.0103 0.2230 0.2041 0.051 Uiso 1 1 calc R U . . .
C20 C 0.0498(3) 0.3541(3) 0.2036(2) 0.0397(10) Uani 1 1 d . . . . .
H20 H -0.0024 0.3862 0.1857 0.048 Uiso 1 1 calc R U . . .
C21 C 0.1182(3) 0.4039(3) 0.2190(2) 0.0393(10) Uani 1 1 d . . . . .
H21 H 0.1130 0.4704 0.2117 0.047 Uiso 1 1 calc R U . . .
C22 C 0.1945(3) 0.3568(3) 0.24509(18) 0.0292(8) Uani 1 1 d . . . . .
H22 H 0.2410 0.3911 0.2562 0.035 Uiso 1 1 calc R U . . .
C31 C 0.4537(2) 0.3678(2) 0.37330(14) 0.0155(6) Uani 1 1 d . . . . .
C32 C 0.4201(2) 0.3481(2) 0.43667(15) 0.0218(7) Uani 1 1 d . . . . .
H32 H 0.3563 0.3352 0.4542 0.026 Uiso 1 1 calc R U . . .
C33 C 0.4978(3) 0.3511(3) 0.46815(16) 0.0270(8) Uani 1 1 d . . . . .
H33 H 0.4948 0.3417 0.5100 0.032 Uiso 1 1 calc R U . . .
C34 C 0.5811(3) 0.3706(2) 0.42618(16) 0.0254(7) Uani 1 1 d . . . . .
H34 H 0.6433 0.3764 0.4353 0.030 Uiso 1 1 calc R U . . .
C35 C 0.5553(2) 0.3798(2) 0.36872(15) 0.0192(6) Uani 1 1 d . . . . .
H35 H 0.5977 0.3919 0.3328 0.023 Uiso 1 1 calc R U . . .
C36 C 0.5854(2) 0.1431(2) 0.40139(14) 0.0188(6) Uani 1 1 d . . . . .
C37 C 0.4867(2) 0.1186(2) 0.41199(15) 0.0199(6) Uani 1 1 d . . . . .
H37 H 0.4499 0.1078 0.3837 0.024 Uiso 1 1 calc R U . . .
C38 C 0.4532(3) 0.1135(2) 0.47213(15) 0.0246(7) Uani 1 1 d . . . . .
H38 H 0.3898 0.1011 0.4906 0.030 Uiso 1 1 calc R U . . .
C39 C 0.5312(3) 0.1303(3) 0.49977(15) 0.0279(8) Uani 1 1 d . . . . .
H39 H 0.5290 0.1294 0.5403 0.033 Uiso 1 1 calc R U . . .
C40 C 0.6130(3) 0.1486(2) 0.45674(15) 0.0230(7) Uani 1 1 d . . . . .
H40 H 0.6748 0.1621 0.4634 0.028 Uiso 1 1 calc R U . . .
C41 C 0.6793(2) 0.0547(2) 0.31904(14) 0.0189(6) Uani 1 1 d . . . . .
C42 C 0.6604(3) -0.0305(3) 0.36470(16) 0.0279(8) Uani 1 1 d . . . . .
H42 H 0.6300 -0.0304 0.4028 0.034 Uiso 1 1 calc R U . . .
C43 C 0.6855(3) -0.1158(3) 0.35540(19) 0.0348(9) Uani 1 1 d . . . . .
H43 H 0.6730 -0.1739 0.3871 0.042 Uiso 1 1 calc R U . . .
C44 C 0.7285(3) -0.1162(3) 0.3001(2) 0.0335(9) Uani 1 1 d . . . . .
H44 H 0.7460 -0.1747 0.2938 0.040 Uiso 1 1 calc R U . . .
C45 C 0.7465(3) -0.0319(3) 0.2538(2) 0.0394(10) Uani 1 1 d . . . . .
H45 H 0.7763 -0.0324 0.2157 0.047 Uiso 1 1 calc R U . . .
C46 C 0.7209(3) 0.0531(3) 0.26302(18) 0.0339(9) Uani 1 1 d . . . . .
H46 H 0.7318 0.1109 0.2308 0.041 Uiso 1 1 calc R U . . .
C47 C 0.7693(2) 0.2089(3) 0.34280(15) 0.0236(7) Uani 1 1 d . . . . .
C48 C 0.7946(3) 0.3044(3) 0.32144(18) 0.0310(8) Uani 1 1 d . . . . .
H48 H 0.7553 0.3488 0.2974 0.037 Uiso 1 1 calc R U . . .
C49 C 0.8783(3) 0.3351(3) 0.3355(2) 0.0451(11) Uani 1 1 d . . . . .
H49 H 0.8959 0.4006 0.3210 0.054 Uiso 1 1 calc R U . . .
C50 C 0.9353(3) 0.2706(4) 0.3702(2) 0.0503(12) Uani 1 1 d . . . . .
H50 H 0.9917 0.2919 0.3801 0.060 Uiso 1 1 calc R U . . .
C51 C 0.9109(3) 0.1754(4) 0.3908(2) 0.0482(12) Uani 1 1 d . . . . .
H51 H 0.9510 0.1312 0.4142 0.058 Uiso 1 1 calc R U . . .
C52 C 0.8278(3) 0.1440(3) 0.37729(19) 0.0358(9) Uani 1 1 d . . . . .
H52 H 0.8108 0.0782 0.3916 0.043 Uiso 1 1 calc R U . . .
C61 C 0.8243(2) 0.5926(2) 0.13016(14) 0.0192(6) Uani 1 1 d . . . . .
C62 C 0.8600(2) 0.5095(3) 0.11663(15) 0.0255(7) Uani 1 1 d . . . . .
H62 H 0.8361 0.4463 0.1351 0.031 Uiso 1 1 calc R U . . .
C63 C 0.9374(3) 0.5390(3) 0.07078(16) 0.0330(9) Uani 1 1 d . . . . .
H63 H 0.9745 0.4987 0.0532 0.040 Uiso 1 1 calc R U . . .
C64 C 0.9498(3) 0.6386(3) 0.05562(17) 0.0349(9) Uani 1 1 d . . . . .
H64 H 0.9966 0.6764 0.0260 0.042 Uiso 1 1 calc R U . . .
C65 C 0.8810(2) 0.6728(3) 0.09190(15) 0.0261(8) Uani 1 1 d . . . . .
H65 H 0.8737 0.7369 0.0911 0.031 Uiso 1 1 calc R U . . .
C66 C 0.6798(3) 0.6051(3) 0.02541(17) 0.0358(9) Uani 1 1 d . . . . .
H66 H 0.6256 0.5902 0.0546 0.043 Uiso 1 1 calc R U . . .
C67 C 0.7324(3) 0.5393(3) 0.00321(18) 0.0367(9) Uani 1 1 d . . . . .
H67 H 0.7202 0.4728 0.0149 0.044 Uiso 1 1 calc R U . . .
C68 C 0.8064(3) 0.5902(4) -0.03938(18) 0.0426(11) Uani 1 1 d . . . . .
H68 H 0.8527 0.5640 -0.0617 0.051 Uiso 1 1 calc R U . . .
C69 C 0.7998(3) 0.6866(4) -0.04311(18) 0.0468(12) Uani 1 1 d . . . . .
H69 H 0.8411 0.7366 -0.0682 0.056 Uiso 1 1 calc R U . . .
C70 C 0.7209(3) 0.6962(3) -0.0029(2) 0.0412(10) Uani 1 1 d . . . . .
H70 H 0.6998 0.7535 0.0037 0.049 Uiso 1 1 calc R U . . .
C71 C 0.7760(2) 0.5937(2) 0.25176(14) 0.0190(6) Uani 1 1 d . . . . .
C72 C 0.7149(3) 0.5910(3) 0.30283(16) 0.0275(8) Uani 1 1 d . . . . .
H72 H 0.6488 0.5840 0.3031 0.033 Uiso 1 1 calc R U . . .
C73 C 0.7504(3) 0.5987(3) 0.35361(17) 0.0344(9) Uani 1 1 d . . . . .
H73 H 0.7085 0.5976 0.3883 0.041 Uiso 1 1 calc R U . . .
C74 C 0.8467(3) 0.6077(3) 0.35367(16) 0.0324(9) Uani 1 1 d . . . . .
H74 H 0.8708 0.6137 0.3881 0.039 Uiso 1 1 calc R U . . .
C75 C 0.9072(3) 0.6080(3) 0.30390(17) 0.0333(9) Uani 1 1 d . . . . .
H75 H 0.9733 0.6126 0.3044 0.040 Uiso 1 1 calc R U . . .
C76 C 0.8723(3) 0.6016(3) 0.25251(16) 0.0290(8) Uani 1 1 d . . . . .
H76 H 0.9147 0.6026 0.2180 0.035 Uiso 1 1 calc R U . . .
C77 C 0.6707(2) 0.7045(2) 0.15943(14) 0.0212(7) Uani 1 1 d . . . . .
C78 C 0.7163(3) 0.7881(3) 0.15743(17) 0.0286(8) Uani 1 1 d . . . . .
H78 H 0.7751 0.7853 0.1729 0.034 Uiso 1 1 calc R U . . .
C79 C 0.6765(3) 0.8747(3) 0.13313(19) 0.0391(10) Uani 1 1 d . . . . .
H79 H 0.7086 0.9314 0.1312 0.047 Uiso 1 1 calc R U . . .
C80 C 0.5909(3) 0.8796(3) 0.11176(19) 0.0406(10) Uani 1 1 d . . . . .
H80 H 0.5644 0.9397 0.0945 0.049 Uiso 1 1 calc R U . . .
C81 C 0.5427(3) 0.7972(3) 0.1152(2) 0.0420(10) Uani 1 1 d . . . . .
H81 H 0.4826 0.8008 0.1014 0.050 Uiso 1 1 calc R U . . .
C82 C 0.5826(3) 0.7093(3) 0.13879(17) 0.0283(8) Uani 1 1 d . . . . .
H82 H 0.5500 0.6527 0.1409 0.034 Uiso 1 1 calc R U . . .
C91 C 0.2040(2) 0.6164(2) 0.32785(14) 0.0186(6) Uani 1 1 d . . . . .
C92 C 0.1620(2) 0.7006(2) 0.33612(15) 0.0222(7) Uani 1 1 d . . . . .
H92 H 0.1814 0.7641 0.3139 0.027 Uiso 1 1 calc R U . . .
C93 C 0.0863(3) 0.6722(3) 0.38329(16) 0.0292(8) Uani 1 1 d . . . . .
H93 H 0.0461 0.7135 0.3981 0.035 Uiso 1 1 calc R U . . .
C94 C 0.0810(3) 0.5710(3) 0.40469(17) 0.0300(8) Uani 1 1 d . . . . .
H94 H 0.0371 0.5332 0.4365 0.036 Uiso 1 1 calc R U . . .
C95 C 0.1526(2) 0.5365(3) 0.37041(15) 0.0236(7) Uani 1 1 d . . . . .
H95 H 0.1644 0.4716 0.3749 0.028 Uiso 1 1 calc R U . . .
C96 C 0.3436(3) 0.5889(3) 0.43794(18) 0.0327(9) Uani 1 1 d . . . . .
H96 H 0.3949 0.5685 0.4158 0.039 Uiso 1 1 calc R U . . .
C97 C 0.3218(3) 0.6846(3) 0.43262(19) 0.0356(9) Uani 1 1 d . . . . .
H97 H 0.3557 0.7394 0.4064 0.043 Uiso 1 1 calc R U . . .
C98 C 0.2403(3) 0.6834(3) 0.47352(18) 0.0355(9) Uani 1 1 d . . . . .
H98 H 0.2099 0.7376 0.4796 0.043 Uiso 1 1 calc R U . . .
C99 C 0.2120(3) 0.5875(3) 0.50380(16) 0.0320(8) Uani 1 1 d . . . . .
H99 H 0.1593 0.5660 0.5337 0.038 Uiso 1 1 calc R U . . .
C100 C 0.2761(3) 0.5293(3) 0.48162(17) 0.0326(9) Uani 1 1 d . . . . .
H100 H 0.2741 0.4619 0.4940 0.039 Uiso 1 1 calc R U . . .
C101 C 0.2558(2) 0.6288(2) 0.20398(14) 0.0191(6) Uani 1 1 d . . . . .
C102 C 0.3112(3) 0.6054(2) 0.15822(16) 0.0249(7) Uani 1 1 d . . . . .
H102 H 0.3727 0.5820 0.1641 0.030 Uiso 1 1 calc R U . . .
C103 C 0.2768(3) 0.6162(3) 0.10402(17) 0.0328(9) Uani 1 1 d . . . . .
H103 H 0.3148 0.6004 0.0728 0.039 Uiso 1 1 calc R U . . .
C104 C 0.1869(3) 0.6502(3) 0.09532(17) 0.0345(9) Uani 1 1 d . . . . .
H104 H 0.1629 0.6562 0.0585 0.041 Uiso 1 1 calc R U . . .
C105 C 0.1325(3) 0.6751(3) 0.13997(17) 0.0314(8) Uani 1 1 d . . . . .
H105 H 0.0714 0.6992 0.1337 0.038 Uiso 1 1 calc R U . . .
C106 C 0.1664(3) 0.6651(3) 0.19430(16) 0.0255(7) Uani 1 1 d . . . . .
H106 H 0.1287 0.6830 0.2249 0.031 Uiso 1 1 calc R U . . .
C107 C 0.3759(2) 0.7136(2) 0.26437(15) 0.0199(6) Uani 1 1 d . . . . .
C108 C 0.4611(2) 0.7016(3) 0.28914(17) 0.0270(8) Uani 1 1 d . . . . .
H108 H 0.4812 0.6394 0.3087 0.032 Uiso 1 1 calc R U . . .
C109 C 0.5164(3) 0.7797(3) 0.2853(2) 0.0362(9) Uani 1 1 d . . . . .
H109 H 0.5741 0.7709 0.3024 0.043 Uiso 1 1 calc R U . . .
C110 C 0.4880(3) 0.8707(3) 0.25669(19) 0.0338(9) Uani 1 1 d . . . . .
H110 H 0.5255 0.9242 0.2547 0.041 Uiso 1 1 calc R U . . .
C111 C 0.4047(3) 0.8834(2) 0.23097(17) 0.0293(8) Uani 1 1 d . . . . .
H111 H 0.3856 0.9457 0.2109 0.035 Uiso 1 1 calc R U . . .
C112 C 0.3490(2) 0.8058(2) 0.23432(15) 0.0227(7) Uani 1 1 d . . . . .
H112 H 0.2923 0.8151 0.2161 0.027 Uiso 1 1 calc R U . . .
Sb1 Sb 0.13954(2) 0.23659(2) 0.51635(2) 0.03094(6) Uani 1 1 d . . . . .
F1 F 0.19256(17) 0.29070(18) 0.43586(10) 0.0409(6) Uani 1 1 d . . . . .
F2 F 0.0682(2) 0.3462(2) 0.50917(13) 0.0617(9) Uani 1 1 d . . . . .
F3 F 0.04427(18) 0.1779(2) 0.49194(13) 0.0581(8) Uani 1 1 d . . . . .
F4 F 0.21442(17) 0.13004(17) 0.52322(11) 0.0390(5) Uani 1 1 d . . . . .
F5 F 0.23633(19) 0.29529(18) 0.54071(11) 0.0446(6) Uani 1 1 d . . . . .
F6 F 0.08647(18) 0.18481(19) 0.59664(11) 0.0474(7) Uani 1 1 d . . . . .
Sb2 Sb 0.85446(2) 0.21820(2) 0.10151(2) 0.02813(5) Uani 1 1 d . . . . .
F7 F 0.7861(2) 0.3082(2) 0.04846(11) 0.0534(7) Uani 1 1 d . . . . .
F8 F 0.8014(2) 0.26251(19) 0.16408(11) 0.0526(7) Uani 1 1 d . . . . .
F9 F 0.75322(19) 0.1310(2) 0.11786(11) 0.0483(7) Uani 1 1 d . . . . .
F11 F 0.9547(2) 0.3059(2) 0.08539(12) 0.0504(7) Uani 1 1 d . . . . .
F10 F 0.90474(18) 0.17750(19) 0.03676(11) 0.0437(6) Uani 1 1 d . . . . .
F12 F 0.9198(2) 0.1271(2) 0.15453(13) 0.0562(7) Uani 1 1 d . . . . .
Cl1S Cl 1.14744(9) -0.03057(10) 0.20412(7) 0.0613(3) Uani 1 1 d . . . . .
C1S C 1.0349(4) -0.0422(4) 0.2480(2) 0.0513(12) Uani 1 1 d . . . . .
H1S1 H 1.0430 -0.0367 0.2879 0.062 Uiso 1 1 calc R U . . .
H1S2 H 0.9948 0.0104 0.2280 0.062 Uiso 1 1 calc R U . . .
Cl2S Cl 0.95845(9) -0.14512(9) 0.18737(6) 0.0539(3) Uani 1 1 d . . . . .
C2S C 0.9865(4) -0.1347(4) 0.2563(2) 0.0517(12) Uani 1 1 d . . . . .
H2S1 H 0.9278 -0.1408 0.2844 0.062 Uiso 1 1 calc R U . . .
H2S2 H 1.0279 -0.1872 0.2746 0.062 Uiso 1 1 calc R U . . .
Cl3S Cl 0.59769(10) 0.16067(12) 0.01227(6) 0.0671(4) Uani 1 1 d . . . . .
C3S C 0.7102(3) 0.1207(4) -0.0090(2) 0.0447(11) Uani 1 1 d . . . . .
H3S1 H 0.7594 0.1667 -0.0084 0.054 Uiso 1 1 calc R U . . .
H3S2 H 0.7219 0.0589 0.0207 0.054 Uiso 1 1 calc R U . . .
Cl4S Cl 0.64655(12) 0.01588(10) -0.07286(8) 0.0728(4) Uani 1 1 d . . . . .
C4S C 0.7181(4) 0.1097(3) -0.0706(2) 0.0447(11) Uani 1 1 d . . . . .
H4S1 H 0.7846 0.0981 -0.0833 0.054 Uiso 1 1 calc R U . . .
H4S2 H 0.6997 0.1695 -0.0996 0.054 Uiso 1 1 calc R U . . .
Cl5S Cl 0.87114(13) -0.07464(12) 0.00240(11) 0.1053(7) Uani 1 1 d . . . . .
C5S C 0.9766(6) 0.0079(5) -0.0253(3) 0.111(3) Uani 1 1 d . . . . .
H5S1 H 1.0170 -0.0074 -0.0580 0.133 Uiso 1 1 calc R U . . .
H5S2 H 0.9573 0.0749 -0.0401 0.133 Uiso 1 1 calc R U . . .

loop_
_atom_site_aniso_label
_atom_site_aniso_U_11
_atom_site_aniso_U_22
_atom_site_aniso_U_33
_atom_site_aniso_U_23
_atom_site_aniso_U_13
_atom_site_aniso_U_12
Au1 0.01568(6) 0.01593(6) 0.01387(5) -0.00126(4) -0.00374(4) -0.00051(4)
Au2 0.01576(6) 0.01387(5) 0.01726(6) -0.00602(4) -0.00510(4) -0.00027(4)
Au3 0.01791(6) 0.01813(6) 0.01614(6) -0.00310(5) -0.00426(4) -0.00560(5)
Au4 0.01970(6) 0.01406(6) 0.02002(6) -0.00602(5) -0.00806(5) 0.00311(4)
Fe1 0.0172(2) 0.0161(2) 0.0162(2) -0.00495(17) -0.00340(17) -0.00320(17)
Fe2 0.0182(2) 0.0171(2) 0.0149(2) -0.00305(17) -0.00470(17) 0.00167(17)
Fe4 0.0221(2) 0.0242(2) 0.0174(2) -0.00721(19) -0.00703(18) 0.00242(19)
Fe3 0.0180(2) 0.0341(3) 0.0144(2) -0.0056(2) -0.00537(18) -0.0003(2)
P1 0.0170(4) 0.0144(4) 0.0184(4) -0.0062(3) -0.0043(3) -0.0026(3)
P2 0.0165(4) 0.0171(4) 0.0150(4) -0.0008(3) -0.0042(3) 0.0008(3)
P3 0.0165(4) 0.0191(4) 0.0146(4) -0.0043(3) -0.0040(3) -0.0046(3)
P4 0.0173(4) 0.0145(4) 0.0182(4) -0.0052(3) -0.0064(3) 0.0021(3)
C1 0.0185(15) 0.0149(14) 0.0152(14) -0.0020(12) -0.0061(12) -0.0072(12)
C2 0.0218(16) 0.0195(16) 0.0178(15) -0.0040(13) -0.0008(12) -0.0048(13)
C3 0.0344(19) 0.0231(17) 0.0147(15) -0.0018(13) -0.0066(14) -0.0065(14)
C4 0.0253(17) 0.0212(17) 0.0258(17) -0.0021(14) -0.0139(14) -0.0007(14)
C5 0.0186(15) 0.0148(15) 0.0210(16) -0.0038(12) -0.0062(12) -0.0010(12)
C6 0.0194(15) 0.0174(15) 0.0189(15) -0.0051(12) -0.0024(12) -0.0059(12)
C7 0.0214(16) 0.0134(15) 0.0266(17) -0.0059(13) -0.0023(13) -0.0022(12)
C8 0.0268(18) 0.0182(16) 0.0306(19) -0.0106(14) 0.0029(14) -0.0020(14)
C9 0.035(2) 0.0236(17) 0.0255(18) -0.0159(15) 0.0018(15) -0.0108(15)
C10 0.0240(17) 0.0244(17) 0.0243(17) -0.0108(14) -0.0048(14) -0.0098(14)
C11 0.0219(16) 0.0166(15) 0.0209(16) -0.0050(13) -0.0018(13) -0.0021(12)
C12 0.089(4) 0.023(2) 0.050(3) -0.010(2) 0.035(3) -0.005(2)
C13 0.083(4) 0.037(3) 0.058(3) -0.004(2) 0.046(3) -0.001(3)
C14 0.038(2) 0.030(2) 0.048(3) 0.0023(19) 0.008(2) -0.0099(18)
C15 0.079(4) 0.020(2) 0.041(2) -0.0111(18) 0.004(2) -0.015(2)
C16 0.054(3) 0.0228(19) 0.030(2) -0.0110(16) 0.0085(18) -0.0075(18)
C17 0.0188(16) 0.0230(16) 0.0191(15) -0.0053(13) -0.0059(12) -0.0016(13)
C18 0.029(2) 0.032(2) 0.050(2) -0.0184(19) -0.0177(18) -0.0006(16)
C19 0.032(2) 0.053(3) 0.053(3) -0.021(2) -0.023(2) -0.0022(19)
C20 0.027(2) 0.047(3) 0.042(2) -0.005(2) -0.0168(18) 0.0081(18)
C21 0.029(2) 0.027(2) 0.058(3) -0.0050(19) -0.0153(19) 0.0047(16)
C22 0.0218(17) 0.0246(18) 0.040(2) -0.0063(16) -0.0111(15) -0.0015(14)
C31 0.0203(15) 0.0101(13) 0.0185(15) -0.0052(11) -0.0102(12) 0.0034(11)
C32 0.0251(17) 0.0233(17) 0.0192(16) -0.0103(13) -0.0024(13) 0.0031(14)
C33 0.036(2) 0.0283(18) 0.0219(17) -0.0127(15) -0.0093(15) 0.0031(15)
C34 0.0262(18) 0.0235(17) 0.0297(18) -0.0092(15) -0.0136(15) -0.0005(14)
C35 0.0193(16) 0.0147(15) 0.0229(16) -0.0032(12) -0.0063(13) -0.0009(12)
C36 0.0219(16) 0.0152(15) 0.0182(15) -0.0029(12) -0.0045(12) 0.0040(12)
C37 0.0194(16) 0.0127(14) 0.0234(16) -0.0003(12) -0.0019(13) 0.0027(12)
C38 0.0263(18) 0.0184(16) 0.0213(17) 0.0036(13) 0.0016(13) -0.0001(13)
C39 0.037(2) 0.0267(18) 0.0142(15) 0.0016(14) -0.0031(14) 0.0078(15)
C40 0.0256(17) 0.0222(17) 0.0196(16) -0.0021(13) -0.0097(13) 0.0082(14)
C41 0.0166(15) 0.0198(16) 0.0201(16) -0.0049(13) -0.0049(12) 0.0018(12)
C42 0.037(2) 0.0223(17) 0.0221(17) -0.0021(14) -0.0057(15) 0.0019(15)
C43 0.044(2) 0.0212(18) 0.037(2) -0.0022(16) -0.0127(18) 0.0001(16)
C44 0.0255(19) 0.0259(19) 0.053(3) -0.0165(18) -0.0101(17) 0.0040(15)
C45 0.042(2) 0.036(2) 0.040(2) -0.0173(19) 0.0095(19) 0.0010(18)
C46 0.038(2) 0.029(2) 0.029(2) -0.0054(16) 0.0075(16) -0.0003(17)
C47 0.0182(16) 0.0306(19) 0.0219(17) -0.0077(14) -0.0037(13) -0.0009(14)
C48 0.0235(18) 0.030(2) 0.036(2) -0.0043(16) -0.0065(15) -0.0037(15)
C49 0.037(2) 0.033(2) 0.060(3) -0.004(2) -0.013(2) -0.0156(18)
C50 0.031(2) 0.060(3) 0.058(3) -0.011(2) -0.019(2) -0.012(2)
C51 0.034(2) 0.053(3) 0.052(3) -0.002(2) -0.023(2) 0.001(2)
C52 0.028(2) 0.035(2) 0.040(2) -0.0002(18) -0.0163(17) -0.0007(16)
C61 0.0168(15) 0.0269(17) 0.0133(14) -0.0044(13) -0.0045(12) -0.0021(13)
C62 0.0237(17) 0.034(2) 0.0197(16) -0.0075(15) -0.0082(13) 0.0049(15)
C63 0.0225(18) 0.058(3) 0.0206(17) -0.0134(18) -0.0091(14) 0.0117(18)
C64 0.0161(17) 0.064(3) 0.0210(18) -0.0077(18) -0.0020(14) -0.0104(17)
C65 0.0228(17) 0.035(2) 0.0193(16) -0.0053(15) -0.0054(13) -0.0105(15)
C66 0.0187(17) 0.066(3) 0.0242(18) -0.0144(19) -0.0095(14) 0.0019(18)
C67 0.039(2) 0.047(2) 0.030(2) -0.0149(18) -0.0180(17) -0.0025(19)
C68 0.032(2) 0.081(4) 0.0219(19) -0.023(2) -0.0111(16) 0.013(2)
C69 0.039(2) 0.067(3) 0.0212(19) 0.010(2) -0.0130(17) -0.012(2)
C70 0.043(2) 0.046(3) 0.039(2) -0.012(2) -0.026(2) 0.013(2)
C71 0.0228(16) 0.0180(15) 0.0157(15) -0.0029(12) -0.0062(12) -0.0040(13)
C72 0.0271(18) 0.036(2) 0.0211(17) -0.0110(15) -0.0032(14) -0.0006(15)
C73 0.045(2) 0.041(2) 0.0192(18) -0.0132(16) -0.0044(16) 0.0036(18)
C74 0.047(2) 0.033(2) 0.0209(18) -0.0082(15) -0.0160(16) -0.0049(17)
C75 0.029(2) 0.041(2) 0.0288(19) -0.0065(17) -0.0131(16) -0.0114(17)
C76 0.0234(18) 0.041(2) 0.0217(17) -0.0080(16) -0.0033(14) -0.0108(16)
C77 0.0232(17) 0.0243(17) 0.0166(15) -0.0069(13) -0.0028(13) 0.0026(13)
C78 0.0304(19) 0.0242(18) 0.0303(19) -0.0076(15) -0.0034(15) -0.0002(15)
C79 0.048(3) 0.027(2) 0.039(2) -0.0082(17) 0.0005(19) 0.0008(18)
C80 0.051(3) 0.028(2) 0.037(2) -0.0031(17) -0.0056(19) 0.0155(19)
C81 0.036(2) 0.052(3) 0.040(2) -0.016(2) -0.0118(18) 0.019(2)
C82 0.0223(17) 0.035(2) 0.0314(19) -0.0135(16) -0.0089(15) 0.0013(15)
C91 0.0170(15) 0.0235(16) 0.0158(15) -0.0058(13) -0.0051(12) 0.0012(13)
C92 0.0237(17) 0.0235(17) 0.0196(16) -0.0054(13) -0.0084(13) 0.0071(13)
C93 0.0206(17) 0.043(2) 0.0252(18) -0.0111(16) -0.0057(14) 0.0081(16)
C94 0.0219(18) 0.042(2) 0.0248(18) -0.0070(16) -0.0047(14) -0.0046(16)
C95 0.0253(17) 0.0244(17) 0.0208(16) -0.0041(14) -0.0094(13) -0.0020(14)
C96 0.0264(19) 0.049(2) 0.032(2) -0.0213(18) -0.0168(16) 0.0066(17)
C97 0.037(2) 0.039(2) 0.036(2) -0.0136(18) -0.0188(18) -0.0052(18)
C98 0.051(3) 0.035(2) 0.031(2) -0.0191(17) -0.0214(18) 0.0114(18)
C99 0.041(2) 0.038(2) 0.0184(17) -0.0083(16) -0.0106(15) 0.0061(17)
C100 0.047(2) 0.029(2) 0.0262(19) -0.0090(16) -0.0215(17) 0.0116(17)
C101 0.0235(16) 0.0144(15) 0.0185(15) -0.0030(12) -0.0054(13) -0.0002(12)
C102 0.0269(18) 0.0234(17) 0.0246(17) -0.0071(14) -0.0050(14) 0.0007(14)
C103 0.045(2) 0.034(2) 0.0224(18) -0.0116(16) -0.0061(16) -0.0004(18)
C104 0.042(2) 0.042(2) 0.0203(18) -0.0061(16) -0.0135(16) -0.0048(18)
C105 0.0283(19) 0.039(2) 0.0261(19) -0.0056(16) -0.0110(15) 0.0010(16)
C106 0.0259(18) 0.0275(18) 0.0234(17) -0.0072(14) -0.0072(14) 0.0015(14)
C107 0.0191(16) 0.0191(16) 0.0219(16) -0.0077(13) -0.0012(12) 0.0026(12)
C108 0.0217(17) 0.0228(17) 0.036(2) -0.0073(15) -0.0080(15) 0.0003(14)
C109 0.0255(19) 0.031(2) 0.053(3) -0.0109(19) -0.0136(18) -0.0052(16)
C110 0.030(2) 0.0244(19) 0.048(2) -0.0138(17) -0.0010(17) -0.0092(16)
C111 0.034(2) 0.0147(16) 0.036(2) -0.0051(15) 0.0016(16) -0.0009(14)
C112 0.0227(17) 0.0192(16) 0.0241(17) -0.0033(13) -0.0044(13) 0.0016(13)
Sb1 0.02524(12) 0.03705(14) 0.02512(12) -0.00441(10) 0.00316(10) 0.00205(10)
F1 0.0416(14) 0.0499(15) 0.0259(12) -0.0082(11) 0.0073(10) -0.0040(11)
F2 0.0631(19) 0.0547(17) 0.0463(16) 0.0052(13) 0.0147(14) 0.0287(15)
F3 0.0328(14) 0.082(2) 0.0506(16) -0.0049(15) -0.0113(12) -0.0156(14)
F4 0.0379(13) 0.0426(14) 0.0402(13) -0.0176(11) -0.0076(10) 0.0090(11)
F5 0.0540(16) 0.0462(15) 0.0352(13) -0.0166(11) -0.0005(11) -0.0106(12)
F6 0.0452(15) 0.0529(16) 0.0297(13) 0.0011(11) 0.0122(11) 0.0081(12)
Sb2 0.03302(13) 0.02987(13) 0.01990(11) -0.00669(10) 0.00014(9) -0.00052(10)
F7 0.0598(18) 0.0594(18) 0.0313(13) -0.0017(12) -0.0038(12) 0.0232(14)
F8 0.077(2) 0.0494(16) 0.0289(13) -0.0181(12) 0.0190(13) -0.0085(14)
F9 0.0475(15) 0.0628(18) 0.0328(13) -0.0127(12) -0.0011(11) -0.0201(13)
F11 0.0534(16) 0.0516(16) 0.0449(15) -0.0179(13) 0.0091(12) -0.0218(13)
F10 0.0451(14) 0.0509(15) 0.0405(14) -0.0264(12) 0.0069(11) -0.0001(12)
F12 0.0633(19) 0.0468(16) 0.0554(17) -0.0037(13) -0.0298(15) 0.0085(14)
Cl1S 0.0423(7) 0.0597(8) 0.0917(10) -0.0368(8) -0.0103(7) -0.0013(6)
C1S 0.049(3) 0.056(3) 0.056(3) -0.025(3) -0.018(2) 0.018(2)
Cl2S 0.0492(7) 0.0538(7) 0.0616(8) -0.0197(6) -0.0133(6) -0.0056(6)
C2S 0.042(3) 0.061(3) 0.045(3) -0.003(2) -0.014(2) 0.009(2)
Cl3S 0.0571(8) 0.0985(11) 0.0453(7) -0.0247(7) -0.0006(6) 0.0136(8)
C3S 0.043(3) 0.057(3) 0.036(2) -0.015(2) -0.0086(19) -0.004(2)
Cl4S 0.0916(11) 0.0485(7) 0.0934(11) -0.0308(7) -0.0470(9) 0.0007(7)
C4S 0.051(3) 0.047(3) 0.038(2) -0.015(2) -0.009(2) 0.002(2)
Cl5S 0.0647(10) 0.0506(9) 0.168(2) 0.0086(11) -0.0038(11) 0.0052(8)
C5S 0.149(8) 0.073(5) 0.081(5) 0.004(4) 0.017(5) 0.057(5)

loop_
_atom_type_symbol
_atom_type_description
_atom_type_scat_dispersion_real
_atom_type_scat_dispersion_imag
_atom_type_scat_source
C C 0.0033 0.0016 'International Tables Vol C Tables 4.2.6.8 and 6.1.1.4'
H H 0.0000 0.0000 'International Tables Vol C Tables 4.2.6.8 and 6.1.1.4'
Au Au -2.0133 8.8022 'International Tables Vol C Tables 4.2.6.8 and 6.1.1.4'
Cl Cl 0.1484 0.1585 'International Tables Vol C Tables 4.2.6.8 and 6.1.1.4'
F F 0.0171 0.0103 'International Tables Vol C Tables 4.2.6.8 and 6.1.1.4'
Fe Fe 0.3463 0.8444 'International Tables Vol C Tables 4.2.6.8 and 6.1.1.4'
P P 0.1023 0.0942 'International Tables Vol C Tables 4.2.6.8 and 6.1.1.4'
Sb Sb -0.5866 1.5461 'International Tables Vol C Tables 4.2.6.8 and 6.1.1.4'

loop_
_geom_angle_atom_site_label_1
_geom_angle_atom_site_label_2
_geom_angle_atom_site_label_3
_geom_angle
_geom_angle_site_symmetry_1
_geom_angle_site_symmetry_3
_geom_angle_publ_flag
C1 Au1 P2 173.26(9) . . ?
C1 Au1 Au3 49.38(8) . . ?
P2 Au1 Au3 128.57(2) . . ?
C1 Au1 Fe1 44.57(8) . . ?
P2 Au1 Fe1 136.83(2) . . ?
Au3 Au1 Fe1 93.953(10) . . ?
C1 Au1 Au2 91.68(9) . . ?
P2 Au1 Au2 95.06(2) . . ?
Au3 Au1 Au2 101.239(6) . . ?
Fe1 Au1 Au2 81.536(11) . . ?
C31 Au2 P1 171.89(9) . . ?
C31 Au2 Au4 49.73(8) . . ?
P1 Au2 Au4 125.33(2) . . ?
C31 Au2 Fe2 44.71(8) . . ?
P1 Au2 Fe2 139.21(2) . . ?
Au4 Au2 Fe2 94.420(10) . . ?
C31 Au2 Au1 91.22(9) . . ?
P1 Au2 Au1 96.40(2) . . ?
Au4 Au2 Au1 102.187(5) . . ?
Fe2 Au2 Au1 81.943(11) . . ?
C1 Au3 P3 161.90(8) . . ?
C1 Au3 Au1 49.32(8) . . ?
P3 Au3 Au1 146.83(2) . . ?
C31 Au4 P4 160.39(8) . . ?
C31 Au4 Au2 49.70(8) . . ?
P4 Au4 Au2 147.90(2) . . ?
C10 Fe1 C9 40.86(14) . . ?
C10 Fe1 C6 41.24(13) . . ?
C9 Fe1 C6 68.84(13) . . ?
C10 Fe1 C5 119.32(14) . . ?
C9 Fe1 C5 151.58(14) . . ?
C6 Fe1 C5 110.39(13) . . ?
C10 Fe1 C4 100.47(14) . . ?
C9 Fe1 C4 114.19(15) . . ?
C6 Fe1 C4 121.29(14) . . ?
C5 Fe1 C4 40.25(13) . . ?
C10 Fe1 C2 153.02(13) . . ?
C9 Fe1 C2 119.88(14) . . ?
C6 Fe1 C2 165.16(13) . . ?
C5 Fe1 C2 68.21(13) . . ?
C4 Fe1 C2 67.91(14) . . ?
C10 Fe1 C3 115.39(14) . . ?
C9 Fe1 C3 100.15(14) . . ?
C6 Fe1 C3 154.09(14) . . ?
C5 Fe1 C3 67.79(14) . . ?
C4 Fe1 C3 40.26(14) . . ?
C2 Fe1 C3 40.30(13) . . ?
C10 Fe1 C8 68.43(14) . . ?
C9 Fe1 C8 40.23(15) . . ?
C6 Fe1 C8 68.61(13) . . ?
C5 Fe1 C8 167.93(14) . . ?
C4 Fe1 C8 151.06(14) . . ?
C2 Fe1 C8 109.47(14) . . ?
C3 Fe1 C8 118.70(14) . . ?
C10 Fe1 C7 68.27(14) . . ?
C9 Fe1 C7 67.49(14) . . ?
C6 Fe1 C7 40.77(13) . . ?
C5 Fe1 C7 131.59(13) . . ?
C4 Fe1 C7 161.52(14) . . ?
C2 Fe1 C7 128.49(13) . . ?
C3 Fe1 C7 157.51(14) . . ?
C8 Fe1 C7 39.99(13) . . ?
C10 Fe1 C1 158.98(14) . . ?
C9 Fe1 C1 159.69(14) . . ?
C6 Fe1 C1 128.42(12) . . ?
C5 Fe1 C1 41.00(12) . . ?
C4 Fe1 C1 68.50(13) . . ?
C2 Fe1 C1 40.81(12) . . ?
C3 Fe1 C1 68.37(12) . . ?
C8 Fe1 C1 129.58(14) . . ?
C7 Fe1 C1 116.88(12) . . ?
C10 Fe1 Au1 134.34(10) . . ?
C9 Fe1 Au1 133.32(11) . . ?
C6 Fe1 Au1 93.44(9) . . ?
C5 Fe1 Au1 74.65(9) . . ?
C4 Fe1 Au1 111.89(9) . . ?
C2 Fe1 Au1 71.83(9) . . ?
C3 Fe1 Au1 110.11(10) . . ?
C8 Fe1 Au1 93.32(10) . . ?
C7 Fe1 Au1 71.34(9) . . ?
C1 Fe1 Au1 45.54(8) . . ?
C40 Fe2 C36 41.24(13) . . ?
C40 Fe2 C32 153.37(13) . . ?
C36 Fe2 C32 164.56(13) . . ?
C40 Fe2 C39 40.74(14) . . ?
C36 Fe2 C39 68.63(14) . . ?
C32 Fe2 C39 119.90(14) . . ?
C40 Fe2 C33 116.00(14) . . ?
C36 Fe2 C33 154.74(14) . . ?
C32 Fe2 C33 40.35(13) . . ?
C39 Fe2 C33 100.70(15) . . ?
C40 Fe2 C35 119.94(14) . . ?
C36 Fe2 C35 110.75(13) . . ?
C32 Fe2 C35 68.28(13) . . ?
C39 Fe2 C35 152.22(14) . . ?
C33 Fe2 C35 67.68(14) . . ?
C40 Fe2 C34 101.45(14) . . ?
C36 Fe2 C34 121.95(14) . . ?
C32 Fe2 C34 67.92(14) . . ?
C39 Fe2 C34 115.18(15) . . ?
C33 Fe2 C34 40.31(15) . . ?
C35 Fe2 C34 39.91(13) . . ?
C40 Fe2 C38 68.36(14) . . ?
C36 Fe2 C38 68.37(14) . . ?
C32 Fe2 C38 108.98(14) . . ?
C39 Fe2 C38 40.24(15) . . ?
C33 Fe2 C38 118.88(15) . . ?
C35 Fe2 C38 167.30(13) . . ?
C34 Fe2 C38 151.84(14) . . ?
C40 Fe2 C31 159.19(14) . . ?
C36 Fe2 C31 128.04(12) . . ?
C32 Fe2 C31 41.07(12) . . ?
C39 Fe2 C31 159.80(14) . . ?
C33 Fe2 C31 68.46(13) . . ?
C35 Fe2 C31 40.84(12) . . ?
C34 Fe2 C31 68.19(12) . . ?
C38 Fe2 C31 129.04(13) . . ?
C40 Fe2 C37 68.11(13) . . ?
C36 Fe2 C37 40.53(13) . . ?
C32 Fe2 C37 127.89(13) . . ?
C39 Fe2 C37 67.29(14) . . ?
C33 Fe2 C37 157.44(14) . . ?
C35 Fe2 C37 131.41(13) . . ?
C34 Fe2 C37 161.78(14) . . ?
C38 Fe2 C37 39.87(13) . . ?
C31 Fe2 C37 116.29(12) . . ?
C40 Fe2 Au2 133.44(10) . . ?
C36 Fe2 Au2 92.58(9) . . ?
C32 Fe2 Au2 72.16(9) . . ?
C39 Fe2 Au2 132.49(11) . . ?
C33 Fe2 Au2 110.43(10) . . ?
C35 Fe2 Au2 74.78(9) . . ?
C34 Fe2 Au2 111.78(10) . . ?
C38 Fe2 Au2 92.54(10) . . ?
C31 Fe2 Au2 45.78(8) . . ?
C37 Fe2 Au2 70.51(9) . . ?
C91 Fe4 C98 152.17(16) . . ?
C91 Fe4 C95 41.15(13) . . ?
C98 Fe4 C95 164.63(17) . . ?
C91 Fe4 C99 167.11(15) . . ?
C98 Fe4 C99 40.58(16) . . ?
C95 Fe4 C99 126.85(15) . . ?
C91 Fe4 C94 68.89(14) . . ?
C98 Fe4 C94 126.32(17) . . ?
C95 Fe4 C94 40.55(15) . . ?
C99 Fe4 C94 104.52(16) . . ?
C91 Fe4 C92 41.16(13) . . ?
C98 Fe4 C92 117.33(15) . . ?
C95 Fe4 C92 68.87(14) . . ?
C99 Fe4 C92 148.23(15) . . ?
C94 Fe4 C92 68.60(15) . . ?
C91 Fe4 C97 120.57(15) . . ?
C98 Fe4 C97 40.52(17) . . ?
C95 Fe4 C97 153.34(16) . . ?
C99 Fe4 C97 68.22(17) . . ?
C94 Fe4 C97 165.92(17) . . ?
C92 Fe4 C97 110.79(16) . . ?
C91 Fe4 C100 131.04(14) . . ?
C98 Fe4 C100 68.00(15) . . ?
C95 Fe4 C100 107.96(15) . . ?
C99 Fe4 C100 40.45(15) . . ?
C94 Fe4 C100 114.92(17) . . ?
C92 Fe4 C100 170.97(15) . . ?
C97 Fe4 C100 67.98(17) . . ?
C91 Fe4 C96 111.84(14) . . ?
C98 Fe4 C96 67.90(16) . . ?
C95 Fe4 C96 119.31(15) . . ?
C99 Fe4 C96 67.88(16) . . ?
C94 Fe4 C96 149.63(17) . . ?
C92 Fe4 C96 133.21(16) . . ?
C97 Fe4 C96 40.44(16) . . ?
C100 Fe4 C96 40.19(17) . . ?
C91 Fe4 C93 68.73(14) . . ?
C98 Fe4 C93 106.51(16) . . ?
C95 Fe4 C93 68.36(15) . . ?
C99 Fe4 C93 114.03(16) . . ?
C94 Fe4 C93 40.68(16) . . ?
C92 Fe4 C93 40.53(14) . . ?
C97 Fe4 C93 129.81(17) . . ?
C100 Fe4 C93 147.21(17) . . ?
C96 Fe4 C93 169.68(17) . . ?
C61 Fe3 C69 151.52(19) . . ?
C61 Fe3 C65 41.30(13) . . ?
C69 Fe3 C65 116.42(18) . . ?
C61 Fe3 C62 41.32(14) . . ?
C69 Fe3 C62 164.80(18) . . ?
C65 Fe3 C62 69.21(15) . . ?
C61 Fe3 C68 167.88(18) . . ?
C69 Fe3 C68 40.3(2) . . ?
C65 Fe3 C68 148.40(17) . . ?
C62 Fe3 C68 127.82(18) . . ?
C61 Fe3 C67 131.15(15) . . ?
C69 Fe3 C67 67.87(19) . . ?
C65 Fe3 C67 170.13(16) . . ?
C62 Fe3 C67 109.06(16) . . ?
C68 Fe3 C67 40.34(18) . . ?
C61 Fe3 C64 68.71(14) . . ?
C69 Fe3 C64 106.06(17) . . ?
C65 Fe3 C64 40.59(15) . . ?
C62 Fe3 C64 68.36(16) . . ?
C68 Fe3 C64 114.98(16) . . ?
C67 Fe3 C64 148.70(18) . . ?
C61 Fe3 C66 111.33(14) . . ?
C69 Fe3 C66 67.74(17) . . ?
C65 Fe3 C66 131.43(16) . . ?
C62 Fe3 C66 120.31(16) . . ?
C68 Fe3 C66 67.71(16) . . ?
C67 Fe3 C66 40.35(17) . . ?
C64 Fe3 C66 167.78(19) . . ?
C61 Fe3 C70 119.62(16) . . ?
C69 Fe3 C70 40.65(19) . . ?
C65 Fe3 C70 108.96(17) . . ?
C62 Fe3 C70 153.54(17) . . ?
C68 Fe3 C70 68.05(18) . . ?
C67 Fe3 C70 67.97(18) . . ?
C64 Fe3 C70 128.41(19) . . ?
C66 Fe3 C70 40.17(18) . . ?
C61 Fe3 C63 68.71(14) . . ?
C69 Fe3 C63 126.34(17) . . ?
C65 Fe3 C63 68.45(16) . . ?
C62 Fe3 C63 40.50(14) . . ?
C68 Fe3 C63 106.10(16) . . ?
C67 Fe3 C63 117.00(18) . . ?
C64 Fe3 C63 40.36(18) . . ?
C66 Fe3 C63 151.78(19) . . ?
C70 Fe3 C63 165.27(18) . . ?
C6 P1 C11 106.00(15) . . ?
C6 P1 C17 104.95(15) . . ?
C11 P1 C17 103.28(15) . . ?
C6 P1 Au2 114.20(11) . . ?
C11 P1 Au2 113.22(11) . . ?
C17 P1 Au2 114.15(11) . . ?
C36 P2 C41 104.89(15) . . ?
C36 P2 C47 103.61(15) . . ?
C41 P2 C47 104.41(16) . . ?
C36 P2 Au1 114.60(11) . . ?
C41 P2 Au1 112.79(11) . . ?
C47 P2 Au1 115.35(12) . . ?
C61 P3 C77 106.49(16) . . ?
C61 P3 C71 105.81(15) . . ?
C77 P3 C71 104.05(15) . . ?
C61 P3 Au3 107.77(11) . . ?
C77 P3 Au3 114.36(12) . . ?
C71 P3 Au3 117.56(11) . . ?
C91 P4 C107 106.02(15) . . ?
C91 P4 C101 105.93(15) . . ?
C107 P4 C101 105.85(15) . . ?
C91 P4 Au4 108.10(11) . . ?
C107 P4 Au4 112.07(11) . . ?
C101 P4 Au4 118.11(11) . . ?
C2 C1 C5 105.0(3) . . ?
C2 C1 Fe1 68.16(17) . . ?
C5 C1 Fe1 67.72(17) . . ?
C2 C1 Au1 115.7(2) . . ?
C5 C1 Au1 121.4(2) . . ?
Fe1 C1 Au1 89.89(12) . . ?
C2 C1 Au3 116.1(2) . . ?
C5 C1 Au3 116.6(2) . . ?
Fe1 C1 Au3 171.18(16) . . ?
Au1 C1 Au3 81.30(10) . . ?
C3 C2 C1 109.1(3) . . ?
C3 C2 Fe1 69.97(19) . . ?
C1 C2 Fe1 71.03(18) . . ?
C3 C2 H2 125.4 . . ?
C1 C2 H2 125.4 . . ?
Fe1 C2 H2 125.1 . . ?
C4 C3 C2 108.3(3) . . ?
C4 C3 Fe1 69.74(19) . . ?
C2 C3 Fe1 69.73(18) . . ?
C4 C3 H3 125.9 . . ?
C2 C3 H3 125.9 . . ?
Fe1 C3 H3 126.2 . . ?
C5 C4 C3 108.1(3) . . ?
C5 C4 Fe1 69.53(18) . . ?
C3 C4 Fe1 70.00(19) . . ?
C5 C4 H4 125.9 . . ?
C3 C4 H4 125.9 . . ?
Fe1 C4 H4 126.1 . . ?
C4 C5 C1 109.4(3) . . ?
C4 C5 Fe1 70.22(19) . . ?
C1 C5 Fe1 71.28(18) . . ?
C4 C5 H5 125.3 . . ?
C1 C5 H5 125.3 . . ?
Fe1 C5 H5 124.8 . . ?
C10 C6 C7 106.9(3) . . ?
C10 C6 P1 127.7(3) . . ?
C7 C6 P1 125.2(2) . . ?
C10 C6 Fe1 68.93(18) . . ?
C7 C6 Fe1 70.84(18) . . ?
P1 C6 Fe1 120.91(17) . . ?
C8 C7 C6 108.5(3) . . ?
C8 C7 Fe1 69.49(19) . . ?
C6 C7 Fe1 68.39(18) . . ?
C8 C7 H7 125.7 . . ?
C6 C7 H7 125.7 . . ?
Fe1 C7 H7 128.0 . . ?
C9 C8 C7 108.0(3) . . ?
C9 C8 Fe1 68.95(19) . . ?
C7 C8 Fe1 70.51(19) . . ?
C9 C8 H8 126.0 . . ?
C7 C8 H8 126.0 . . ?
Fe1 C8 H8 126.1 . . ?
C8 C9 C10 108.8(3) . . ?
C8 C9 Fe1 70.82(19) . . ?
C10 C9 Fe1 69.31(18) . . ?
C8 C9 H9 125.6 . . ?
C10 C9 H9 125.6 . . ?
Fe1 C9 H9 125.9 . . ?
C9 C10 C6 107.8(3) . . ?
C9 C10 Fe1 69.83(19) . . ?
C6 C10 Fe1 69.83(18) . . ?
C9 C10 H10 126.1 . . ?
C6 C10 H10 126.1 . . ?
Fe1 C10 H10 125.8 . . ?
C16 C11 C12 119.0(3) . . ?
C16 C11 P1 123.4(3) . . ?
C12 C11 P1 117.6(3) . . ?
C11 C12 C13 121.1(4) . . ?
C11 C12 H12 119.5 . . ?
C13 C12 H12 119.5 . . ?
C14 C13 C12 119.7(4) . . ?
C14 C13 H13 120.1 . . ?
C12 C13 H13 120.1 . . ?
C13 C14 C15 119.2(4) . . ?
C13 C14 H14 120.4 . . ?
C15 C14 H14 120.4 . . ?
C14 C15 C16 120.8(4) . . ?
C14 C15 H15 119.6 . . ?
C16 C15 H15 119.6 . . ?
C11 C16 C15 120.1(4) . . ?
C11 C16 H16 119.9 . . ?
C15 C16 H16 119.9 . . ?
C22 C17 C18 119.2(3) . . ?
C22 C17 P1 121.2(3) . . ?
C18 C17 P1 119.6(3) . . ?
C19 C18 C17 120.4(4) . . ?
C19 C18 H18 119.8 . . ?
C17 C18 H18 119.8 . . ?
C20 C19 C18 120.2(4) . . ?
C20 C19 H19 119.9 . . ?
C18 C19 H19 119.9 . . ?
C19 C20 C21 119.8(4) . . ?
C19 C20 H20 120.1 . . ?
C21 C20 H20 120.1 . . ?
C20 C21 C22 120.0(4) . . ?
C20 C21 H21 120.0 . . ?
C22 C21 H21 120.0 . . ?
C17 C22 C21 120.4(3) . . ?
C17 C22 H22 119.8 . . ?
C21 C22 H22 119.8 . . ?
C35 C31 C32 105.3(3) . . ?
C35 C31 Fe2 68.66(17) . . ?
C32 C31 Fe2 67.76(17) . . ?
C35 C31 Au2 121.6(2) . . ?
C32 C31 Au2 115.3(2) . . ?
Fe2 C31 Au2 89.51(11) . . ?
C35 C31 Au4 118.6(2) . . ?
C32 C31 Au4 114.5(2) . . ?
Fe2 C31 Au4 169.83(16) . . ?
Au2 C31 Au4 80.57(10) . . ?
C33 C32 C31 109.0(3) . . ?
C33 C32 Fe2 70.3(2) . . ?
C31 C32 Fe2 71.17(17) . . ?
C33 C32 H32 125.5 . . ?
C31 C32 H32 125.5 . . ?
Fe2 C32 H32 124.6 . . ?
C32 C33 C34 108.2(3) . . ?
C32 C33 Fe2 69.32(19) . . ?
C34 C33 Fe2 70.3(2) . . ?
C32 C33 H33 125.9 . . ?
C34 C33 H33 125.9 . . ?
Fe2 C33 H33 126.0 . . ?
C35 C34 C33 108.2(3) . . ?
C35 C34 Fe2 69.85(19) . . ?
C33 C34 Fe2 69.3(2) . . ?
C35 C34 H34 125.9 . . ?
C33 C34 H34 125.9 . . ?
Fe2 C34 H34 126.5 . . ?
C34 C35 C31 109.2(3) . . ?
C34 C35 Fe2 70.24(19) . . ?
C31 C35 Fe2 70.50(17) . . ?
C34 C35 H35 125.4 . . ?
C31 C35 H35 125.4 . . ?
Fe2 C35 H35 125.4 . . ?
C37 C36 C40 107.4(3) . . ?
C37 C36 P2 124.5(2) . . ?
C40 C36 P2 128.0(3) . . ?
C37 C36 Fe2 71.66(18) . . ?
C40 C36 Fe2 69.08(18) . . ?
P2 C36 Fe2 121.33(16) . . ?
C38 C37 C36 108.2(3) . . ?
C38 C37 Fe2 69.28(19) . . ?
C36 C37 Fe2 67.81(18) . . ?
C38 C37 H37 125.9 . . ?
C36 C37 H37 125.9 . . ?
Fe2 C37 H37 128.6 . . ?
C39 C38 C37 107.9(3) . . ?
C39 C38 Fe2 69.0(2) . . ?
C37 C38 Fe2 70.85(19) . . ?
C39 C38 H38 126.0 . . ?
C37 C38 H38 126.0 . . ?
Fe2 C38 H38 125.7 . . ?
C38 C39 C40 108.7(3) . . ?
C38 C39 Fe2 70.75(19) . . ?
C40 C39 Fe2 69.05(19) . . ?
C38 C39 H39 125.6 . . ?
C40 C39 H39 125.6 . . ?
Fe2 C39 H39 126.1 . . ?
C39 C40 C36 107.7(3) . . ?
C39 C40 Fe2 70.22(19) . . ?
C36 C40 Fe2 69.68(18) . . ?
C39 C40 H40 126.2 . . ?
C36 C40 H40 126.2 . . ?
Fe2 C40 H40 125.5 . . ?
C42 C41 C46 119.0(3) . . ?
C42 C41 P2 123.1(3) . . ?
C46 C41 P2 117.9(3) . . ?
C41 C42 C43 120.6(4) . . ?
C41 C42 H42 119.7 . . ?
C43 C42 H42 119.7 . . ?
C44 C43 C42 119.8(4) . . ?
C44 C43 H43 120.1 . . ?
C42 C43 H43 120.1 . . ?
C43 C44 C45 120.3(4) . . ?
C43 C44 H44 119.9 . . ?
C45 C44 H44 119.9 . . ?
C44 C45 C46 119.8(4) . . ?
C44 C45 H45 120.1 . . ?
C46 C45 H45 120.1 . . ?
C45 C46 C41 120.5(4) . . ?
C45 C46 H46 119.8 . . ?
C41 C46 H46 119.8 . . ?
C48 C47 C52 120.0(3) . . ?
C48 C47 P2 119.8(3) . . ?
C52 C47 P2 120.1(3) . . ?
C47 C48 C49 119.5(4) . . ?
C47 C48 H48 120.2 . . ?
C49 C48 H48 120.2 . . ?
C50 C49 C48 120.2(4) . . ?
C50 C49 H49 119.9 . . ?
C48 C49 H49 119.9 . . ?
C51 C50 C49 120.3(4) . . ?
C51 C50 H50 119.9 . . ?
C49 C50 H50 119.9 . . ?
C50 C51 C52 120.1(4) . . ?
C50 C51 H51 119.9 . . ?
C52 C51 H51 119.9 . . ?
C51 C52 C47 119.8(4) . . ?
C51 C52 H52 120.1 . . ?
C47 C52 H52 120.1 . . ?
C65 C61 C62 107.7(3) . . ?
C65 C61 P3 128.4(3) . . ?
C62 C61 P3 123.9(3) . . ?
C65 C61 Fe3 69.73(18) . . ?
C62 C61 Fe3 69.79(18) . . ?
P3 C61 Fe3 125.47(17) . . ?
C63 C62 C61 107.7(3) . . ?
C63 C62 Fe3 70.2(2) . . ?
C61 C62 Fe3 68.89(19) . . ?
C63 C62 H62 126.1 . . ?
C61 C62 H62 126.1 . . ?
Fe3 C62 H62 126.3 . . ?
C64 C63 C62 108.3(3) . . ?
C64 C63 Fe3 69.5(2) . . ?
C62 C63 Fe3 69.3(2) . . ?
C64 C63 H63 125.8 . . ?
C62 C63 H63 125.8 . . ?
Fe3 C63 H63 127.0 . . ?
C63 C64 C65 108.8(3) . . ?
C63 C64 Fe3 70.1(2) . . ?
C65 C64 Fe3 69.5(2) . . ?
C63 C64 H64 125.6 . . ?
C65 C64 H64 125.6 . . ?
Fe3 C64 H64 126.4 . . ?
C64 C65 C61 107.5(3) . . ?
C64 C65 Fe3 69.9(2) . . ?
C61 C65 Fe3 68.97(18) . . ?
C64 C65 H65 126.3 . . ?
C61 C65 H65 126.3 . . ?
Fe3 C65 H65 126.4 . . ?
C70 C66 C67 108.6(4) . . ?
C70 C66 Fe3 69.9(2) . . ?
C67 C66 Fe3 69.8(2) . . ?
C70 C66 H66 125.7 . . ?
C67 C66 H66 125.7 . . ?
Fe3 C66 H66 126.1 . . ?
C68 C67 C66 107.7(4) . . ?
C68 C67 Fe3 69.7(2) . . ?
C66 C67 Fe3 69.9(2) . . ?
C68 C67 H67 126.1 . . ?
C66 C67 H67 126.1 . . ?
Fe3 C67 H67 125.9 . . ?
C69 C68 C67 108.1(4) . . ?
C69 C68 Fe3 69.6(2) . . ?
C67 C68 Fe3 70.0(2) . . ?
C69 C68 H68 126.0 . . ?
C67 C68 H68 126.0 . . ?
Fe3 C68 H68 126.1 . . ?
C68 C69 C70 108.3(4) . . ?
C68 C69 Fe3 70.1(2) . . ?
C70 C69 Fe3 70.1(2) . . ?
C68 C69 H69 125.9 . . ?
C70 C69 H69 125.9 . . ?
Fe3 C69 H69 125.5 . . ?
C66 C70 C69 107.3(4) . . ?
C66 C70 Fe3 69.9(2) . . ?
C69 C70 Fe3 69.2(2) . . ?
C66 C70 H70 126.3 . . ?
C69 C70 H70 126.3 . . ?
Fe3 C70 H70 126.1 . . ?
C76 C71 C72 119.4(3) . . ?
C76 C71 P3 122.1(3) . . ?
C72 C71 P3 118.5(3) . . ?
C71 C72 C73 120.1(3) . . ?
C71 C72 H72 120.0 . . ?
C73 C72 H72 120.0 . . ?
C74 C73 C72 120.1(4) . . ?
C74 C73 H73 119.9 . . ?
C72 C73 H73 119.9 . . ?
C75 C74 C73 119.9(3) . . ?
C75 C74 H74 120.1 . . ?
C73 C74 H74 120.1 . . ?
C74 C75 C76 120.5(4) . . ?
C74 C75 H75 119.8 . . ?
C76 C75 H75 119.8 . . ?
C71 C76 C75 120.0(3) . . ?
C71 C76 H76 120.0 . . ?
C75 C76 H76 120.0 . . ?
C78 C77 C82 119.3(3) . . ?
C78 C77 P3 121.1(3) . . ?
C82 C77 P3 119.5(3) . . ?
C79 C78 C77 120.2(4) . . ?
C79 C78 H78 119.9 . . ?
C77 C78 H78 119.9 . . ?
C80 C79 C78 120.5(4) . . ?
C80 C79 H79 119.8 . . ?
C78 C79 H79 119.8 . . ?
C79 C80 C81 120.3(4) . . ?
C79 C80 H80 119.9 . . ?
C81 C80 H80 119.9 . . ?
C80 C81 C82 120.0(4) . . ?
C80 C81 H81 120.0 . . ?
C82 C81 H81 120.0 . . ?
C81 C82 C77 119.7(4) . . ?
C81 C82 H82 120.1 . . ?
C77 C82 H82 120.1 . . ?
C95 C91 C92 107.4(3) . . ?
C95 C91 P4 125.6(3) . . ?
C92 C91 P4 127.0(3) . . ?
C95 C91 Fe4 69.67(18) . . ?
C92 C91 Fe4 69.76(18) . . ?
P4 C91 Fe4 125.60(17) . . ?
C93 C92 C91 108.0(3) . . ?
C93 C92 Fe4 70.1(2) . . ?
C91 C92 Fe4 69.08(18) . . ?
C93 C92 H92 126.0 . . ?
C91 C92 H92 126.0 . . ?
Fe4 C92 H92 126.4 . . ?
C92 C93 C94 108.2(3) . . ?
C92 C93 Fe4 69.40(19) . . ?
C94 C93 Fe4 69.3(2) . . ?
C92 C93 H93 125.9 . . ?
C94 C93 H93 125.9 . . ?
Fe4 C93 H93 127.0 . . ?
C95 C94 C93 108.2(3) . . ?
C95 C94 Fe4 69.6(2) . . ?
C93 C94 Fe4 70.0(2) . . ?
C95 C94 H94 125.9 . . ?
C93 C94 H94 125.9 . . ?
Fe4 C94 H94 126.0 . . ?
C94 C95 C91 108.2(3) . . ?
C94 C95 Fe4 69.8(2) . . ?
C91 C95 Fe4 69.18(19) . . ?
C94 C95 H95 125.9 . . ?
C91 C95 H95 125.9 . . ?
Fe4 C95 H95 126.7 . . ?
C100 C96 C97 108.4(4) . . ?
C100 C96 Fe4 69.9(2) . . ?
C97 C96 Fe4 69.7(2) . . ?
C100 C96 H96 125.8 . . ?
C97 C96 H96 125.8 . . ?
Fe4 C96 H96 126.2 . . ?
C98 C97 C96 107.5(4) . . ?
C98 C97 Fe4 69.4(2) . . ?
C96 C97 Fe4 69.8(2) . . ?
C98 C97 H97 126.2 . . ?
C96 C97 H97 126.2 . . ?
Fe4 C97 H97 126.1 . . ?
C97 C98 C99 108.2(4) . . ?
C97 C98 Fe4 70.0(2) . . ?
C99 C98 Fe4 69.8(2) . . ?
C97 C98 H98 125.9 . . ?
C99 C98 H98 125.9 . . ?
Fe4 C98 H98 125.8 . . ?
C100 C99 C98 107.8(4) . . ?
C100 C99 Fe4 70.0(2) . . ?
C98 C99 Fe4 69.6(2) . . ?
C100 C99 H99 126.1 . . ?
C98 C99 H99 126.1 . . ?
Fe4 C99 H99 125.9 . . ?
C96 C100 C99 108.1(4) . . ?
C96 C100 Fe4 69.9(2) . . ?
C99 C100 Fe4 69.6(2) . . ?
C96 C100 H100 125.9 . . ?
C99 C100 H100 125.9 . . ?
Fe4 C100 H100 126.1 . . ?
C102 C101 C106 119.3(3) . . ?
C102 C101 P4 118.6(3) . . ?
C106 C101 P4 122.1(3) . . ?
C103 C102 C101 120.1(3) . . ?
C103 C102 H102 120.0 . . ?
C101 C102 H102 120.0 . . ?
C104 C103 C102 120.2(4) . . ?
C104 C103 H103 119.9 . . ?
C102 C103 H103 119.9 . . ?
C105 C104 C103 120.0(3) . . ?
C105 C104 H104 120.0 . . ?
C103 C104 H104 120.0 . . ?
C104 C105 C106 120.4(4) . . ?
C104 C105 H105 119.8 . . ?
C106 C105 H105 119.8 . . ?
C105 C106 C101 120.0(3) . . ?
C105 C106 H106 120.0 . . ?
C101 C106 H106 120.0 . . ?
C108 C107 C112 118.8(3) . . ?
C108 C107 P4 118.8(3) . . ?
C112 C107 P4 122.4(3) . . ?
C109 C108 C107 120.4(3) . . ?
C109 C108 H108 119.8 . . ?
C107 C108 H108 119.8 . . ?
C108 C109 C110 120.2(4) . . ?
C108 C109 H109 119.9 . . ?
C110 C109 H109 119.9 . . ?
C111 C110 C109 119.9(3) . . ?
C111 C110 H110 120.1 . . ?
C109 C110 H110 120.1 . . ?
C112 C111 C110 120.4(3) . . ?
C112 C111 H111 119.8 . . ?
C110 C111 H111 119.8 . . ?
C111 C112 C107 120.3(3) . . ?
C111 C112 H112 119.8 . . ?
C107 C112 H112 119.8 . . ?
F3 Sb1 F4 90.26(13) . . ?
F3 Sb1 F6 90.07(13) . . ?
F4 Sb1 F6 90.55(11) . . ?
F3 Sb1 F2 91.62(15) . . ?
F4 Sb1 F2 177.97(13) . . ?
F6 Sb1 F2 90.23(11) . . ?
F3 Sb1 F5 179.55(13) . . ?
F4 Sb1 F5 89.35(11) . . ?
F6 Sb1 F5 90.16(12) . . ?
F2 Sb1 F5 88.77(14) . . ?
F3 Sb1 F1 90.44(12) . . ?
F4 Sb1 F1 90.30(11) . . ?
F6 Sb1 F1 179.01(12) . . ?
F2 Sb1 F1 88.91(11) . . ?
F5 Sb1 F1 89.34(11) . . ?
F12 Sb2 F11 91.04(13) . . ?
F12 Sb2 F8 90.65(14) . . ?
F11 Sb2 F8 89.65(12) . . ?
F12 Sb2 F7 178.66(13) . . ?
F11 Sb2 F7 90.30(14) . . ?
F8 Sb2 F7 89.27(12) . . ?
F12 Sb2 F10 91.67(13) . . ?
F11 Sb2 F10 90.37(11) . . ?
F8 Sb2 F10 177.68(13) . . ?
F7 Sb2 F10 88.41(12) . . ?
F12 Sb2 F9 89.26(13) . . ?
F11 Sb2 F9 179.48(13) . . ?
F8 Sb2 F9 89.92(12) . . ?
F7 Sb2 F9 89.40(13) . . ?
F10 Sb2 F9 90.05(11) . . ?
C2S C1S Cl1S 112.2(4) . . ?
C2S C1S H1S1 109.2 . . ?
Cl1S C1S H1S1 109.2 . . ?
C2S C1S H1S2 109.2 . . ?
Cl1S C1S H1S2 109.2 . . ?
H1S1 C1S H1S2 107.9 . . ?
C1S C2S Cl2S 112.1(4) . . ?
C1S C2S H2S1 109.2 . . ?
Cl2S C2S H2S1 109.2 . . ?
C1S C2S H2S2 109.2 . . ?
Cl2S C2S H2S2 109.2 . . ?
H2S1 C2S H2S2 107.9 . . ?
C4S C3S Cl3S 112.2(3) . . ?
C4S C3S H3S1 109.2 . . ?
Cl3S C3S H3S1 109.2 . . ?
C4S C3S H3S2 109.2 . . ?
Cl3S C3S H3S2 109.2 . . ?
H3S1 C3S H3S2 107.9 . . ?
C3S C4S Cl4S 112.4(3) . . ?
C3S C4S H4S1 109.1 . . ?
Cl4S C4S H4S1 109.1 . . ?
C3S C4S H4S2 109.1 . . ?
Cl4S C4S H4S2 109.1 . . ?
H4S1 C4S H4S2 107.9 . . ?
C5S C5S Cl5S 103.6(8) 2_755 . ?
C5S C5S H5S1 111.0 2_755 . ?
Cl5S C5S H5S1 111.0 . . ?
C5S C5S H5S2 111.0 2_755 . ?
Cl5S C5S H5S2 111.0 . . ?
H5S1 C5S H5S2 109.0 . . ?

loop_
_geom_bond_atom_site_label_1
_geom_bond_atom_site_label_2
_geom_bond_distance
_geom_bond_site_symmetry_2
_geom_bond_publ_flag
Au1 C1 2.134(3) . ?
Au1 P2 2.2906(8) . ?
Au1 Au3 2.7813(2) . ?
Au1 Fe1 2.9895(5) . ?
Au1 Au2 3.2201(3) . ?
Au2 C31 2.132(3) . ?
Au2 P1 2.2839(8) . ?
Au2 Au4 2.7573(2) . ?
Au2 Fe2 2.9742(5) . ?
Au3 C1 2.136(3) . ?
Au3 P3 2.2689(8) . ?
Au4 C31 2.133(3) . ?
Au4 P4 2.2619(8) . ?
Fe1 C10 2.037(3) . ?
Fe1 C9 2.044(3) . ?
Fe1 C6 2.049(3) . ?
Fe1 C5 2.050(3) . ?
Fe1 C4 2.059(3) . ?
Fe1 C2 2.059(3) . ?
Fe1 C3 2.062(3) . ?
Fe1 C8 2.069(3) . ?
Fe1 C7 2.082(3) . ?
Fe1 C1 2.098(3) . ?
Fe2 C40 2.034(3) . ?
Fe2 C36 2.043(3) . ?
Fe2 C32 2.046(3) . ?
Fe2 C39 2.050(3) . ?
Fe2 C33 2.060(3) . ?
Fe2 C35 2.068(3) . ?
Fe2 C34 2.073(3) . ?
Fe2 C38 2.073(3) . ?
Fe2 C31 2.093(3) . ?
Fe2 C37 2.094(3) . ?
Fe4 C91 2.036(3) . ?
Fe4 C98 2.042(4) . ?
Fe4 C95 2.042(3) . ?
Fe4 C99 2.045(4) . ?
Fe4 C94 2.045(4) . ?
Fe4 C92 2.045(3) . ?
Fe4 C97 2.050(4) . ?
Fe4 C100 2.050(4) . ?
Fe4 C96 2.051(4) . ?
Fe4 C93 2.054(4) . ?
Fe3 C61 2.031(3) . ?
Fe3 C69 2.037(4) . ?
Fe3 C65 2.041(3) . ?
Fe3 C62 2.043(3) . ?
Fe3 C68 2.043(4) . ?
Fe3 C67 2.046(4) . ?
Fe3 C64 2.047(4) . ?
Fe3 C66 2.048(4) . ?
Fe3 C70 2.048(4) . ?
Fe3 C63 2.055(4) . ?
P1 C6 1.795(3) . ?
P1 C11 1.820(3) . ?
P1 C17 1.821(3) . ?
P2 C36 1.802(3) . ?
P2 C41 1.813(3) . ?
P2 C47 1.824(3) . ?
P3 C61 1.785(3) . ?
P3 C77 1.810(3) . ?
P3 C71 1.819(3) . ?
P4 C91 1.787(3) . ?
P4 C107 1.801(3) . ?
P4 C101 1.816(3) . ?
C1 C2 1.450(4) . ?
C1 C5 1.454(4) . ?
C2 C3 1.420(5) . ?
C2 H2 0.9500 . ?
C3 C4 1.418(5) . ?
C3 H3 0.9500 . ?
C4 C5 1.414(4) . ?
C4 H4 0.9500 . ?
C5 H5 0.9500 . ?
C6 C10 1.439(4) . ?
C6 C7 1.439(5) . ?
C7 C8 1.419(5) . ?
C7 H7 0.9500 . ?
C8 C9 1.415(5) . ?
C8 H8 0.9500 . ?
C9 C10 1.425(5) . ?
C9 H9 0.9500 . ?
C10 H10 0.9500 . ?
C11 C16 1.363(5) . ?
C11 C12 1.380(5) . ?
C12 C13 1.384(6) . ?
C12 H12 0.9500 . ?
C13 C14 1.370(7) . ?
C13 H13 0.9500 . ?
C14 C15 1.375(6) . ?
C14 H14 0.9500 . ?
C15 C16 1.388(6) . ?
C15 H15 0.9500 . ?
C16 H16 0.9500 . ?
C17 C22 1.378(5) . ?
C17 C18 1.388(5) . ?
C18 C19 1.383(6) . ?
C18 H18 0.9500 . ?
C19 C20 1.378(6) . ?
C19 H19 0.9500 . ?
C20 C21 1.381(6) . ?
C20 H20 0.9500 . ?
C21 C22 1.388(5) . ?
C21 H21 0.9500 . ?
C22 H22 0.9500 . ?
C31 C35 1.452(4) . ?
C31 C32 1.453(4) . ?
C32 C33 1.416(5) . ?
C32 H32 0.9500 . ?
C33 C34 1.424(5) . ?
C33 H33 0.9500 . ?
C34 C35 1.413(5) . ?
C34 H34 0.9500 . ?
C35 H35 0.9500 . ?
C36 C37 1.434(5) . ?
C36 C40 1.436(4) . ?
C37 C38 1.421(5) . ?
C37 H37 0.9500 . ?
C38 C39 1.419(5) . ?
C38 H38 0.9500 . ?
C39 C40 1.422(5) . ?
C39 H39 0.9500 . ?
C40 H40 0.9500 . ?
C41 C42 1.384(5) . ?
C41 C46 1.390(5) . ?
C42 C43 1.386(5) . ?
C42 H42 0.9500 . ?
C43 C44 1.375(6) . ?
C43 H43 0.9500 . ?
C44 C45 1.382(6) . ?
C44 H44 0.9500 . ?
C45 C46 1.382(6) . ?
C45 H45 0.9500 . ?
C46 H46 0.9500 . ?
C47 C48 1.383(5) . ?
C47 C52 1.392(5) . ?
C48 C49 1.397(5) . ?
C48 H48 0.9500 . ?
C49 C50 1.378(6) . ?
C49 H49 0.9500 . ?
C50 C51 1.375(7) . ?
C50 H50 0.9500 . ?
C51 C52 1.389(6) . ?
C51 H51 0.9500 . ?
C52 H52 0.9500 . ?
C61 C65 1.436(5) . ?
C61 C62 1.437(5) . ?
C62 C63 1.419(5) . ?
C62 H62 0.9500 . ?
C63 C64 1.415(6) . ?
C63 H63 0.9500 . ?
C64 C65 1.418(5) . ?
C64 H64 0.9500 . ?
C65 H65 0.9500 . ?
C66 C70 1.407(6) . ?
C66 C67 1.412(6) . ?
C66 H66 0.9500 . ?
C67 C68 1.410(6) . ?
C67 H67 0.9500 . ?
C68 C69 1.406(7) . ?
C68 H68 0.9500 . ?
C69 C70 1.419(7) . ?
C69 H69 0.9500 . ?
C70 H70 0.9500 . ?
C71 C76 1.385(5) . ?
C71 C72 1.390(5) . ?
C72 C73 1.393(5) . ?
C72 H72 0.9500 . ?
C73 C74 1.384(6) . ?
C73 H73 0.9500 . ?
C74 C75 1.371(6) . ?
C74 H74 0.9500 . ?
C75 C76 1.396(5) . ?
C75 H75 0.9500 . ?
C76 H76 0.9500 . ?
C77 C78 1.393(5) . ?
C77 C82 1.397(5) . ?
C78 C79 1.378(5) . ?
C78 H78 0.9500 . ?
C79 C80 1.371(6) . ?
C79 H79 0.9500 . ?
C80 C81 1.385(7) . ?
C80 H80 0.9500 . ?
C81 C82 1.390(6) . ?
C81 H81 0.9500 . ?
C82 H82 0.9500 . ?
C91 C95 1.433(5) . ?
C91 C92 1.434(5) . ?
C92 C93 1.420(5) . ?
C92 H92 0.9500 . ?
C93 C94 1.424(6) . ?
C93 H93 0.9500 . ?
C94 C95 1.416(5) . ?
C94 H94 0.9500 . ?
C95 H95 0.9500 . ?
C96 C100 1.409(6) . ?
C96 C97 1.417(6) . ?
C96 H96 0.9500 . ?
C97 C98 1.417(6) . ?
C97 H97 0.9500 . ?
C98 C99 1.417(6) . ?
C98 H98 0.9500 . ?
C99 C100 1.416(6) . ?
C99 H99 0.9500 . ?
C100 H100 0.9500 . ?
C101 C102 1.391(5) . ?
C101 C106 1.395(5) . ?
C102 C103 1.388(5) . ?
C102 H102 0.9500 . ?
C103 C104 1.388(6) . ?
C103 H103 0.9500 . ?
C104 C105 1.374(6) . ?
C104 H104 0.9500 . ?
C105 C106 1.389(5) . ?
C105 H105 0.9500 . ?
C106 H106 0.9500 . ?
C107 C108 1.399(5) . ?
C107 C112 1.400(5) . ?
C108 C109 1.386(5) . ?
C108 H108 0.9500 . ?
C109 C110 1.386(6) . ?
C109 H109 0.9500 . ?
C110 C111 1.384(6) . ?
C110 H110 0.9500 . ?
C111 C112 1.384(5) . ?
C111 H111 0.9500 . ?
C112 H112 0.9500 . ?
Sb1 F3 1.866(3) . ?
Sb1 F4 1.871(2) . ?
Sb1 F6 1.874(2) . ?
Sb1 F2 1.879(3) . ?
Sb1 F5 1.881(3) . ?
Sb1 F1 1.882(2) . ?
Sb2 F12 1.857(3) . ?
Sb2 F11 1.870(3) . ?
Sb2 F8 1.874(2) . ?
Sb2 F7 1.874(3) . ?
Sb2 F10 1.875(2) . ?
Sb2 F9 1.876(2) . ?
Cl1S C1S 1.784(5) . ?
C1S C2S 1.491(7) . ?
C1S H1S1 0.9900 . ?
C1S H1S2 0.9900 . ?
Cl2S C2S 1.775(5) . ?
C2S H2S1 0.9900 . ?
C2S H2S2 0.9900 . ?
Cl3S C3S 1.776(5) . ?
C3S C4S 1.505(6) . ?
C3S H3S1 0.9900 . ?
C3S H3S2 0.9900 . ?
Cl4S C4S 1.755(5) . ?
C4S H4S1 0.9900 . ?
C4S H4S2 0.9900 . ?
Cl5S C5S 1.874(10) . ?
C5S C5S 1.393(16) 2_755 ?
C5S H5S1 0.9900 . ?
C5S H5S2 0.9900 . ?
